data_1504174
loop_
_publ_author_name
'Zhang, Hui-Jun'
'Meng, Tianhao'
'Demerseman, Bernard'
'Bruneau, Christian'
'Xi, Zhenfeng'

_publ_section_title
;
 Hydride-induced novel cyclization of dienedinitriles leading to
 multifunctionalized cyclopentadienes.
;
_journal_issue 19
_journal_name_full 'Organic letters'
_journal_page_first 4458
_journal_page_last 4461
_journal_paper_doi 10.1021/ol901840c
_journal_volume 11
_journal_year 2009
_chemical_formula_moiety 'C24 H22 Br2 N4 O3, C7 H7 Br N2 O'
_chemical_formula_sum 'C31 H29 Br3 N6 O4'
_chemical_formula_weight 789.33
_chemical_name_systematic
; 
 ? 
;
_space_group_IT_number 2
_symmetry_cell_setting triclinic
_symmetry_space_group_name_Hall '-P 1'
_symmetry_space_group_name_H-M 'P -1'
_atom_sites_solution_hydrogens geom
_atom_sites_solution_primary direct
_atom_sites_solution_secondary difmap
_audit_creation_method SHELXL-97
_cell_angle_alpha 82.36(3)
_cell_angle_beta 88.14(3)
_cell_angle_gamma 72.95(3)
_cell_formula_units_Z 2
_cell_length_a 10.299(2)
_cell_length_b 12.584(3)
_cell_length_c 12.776(3)
_cell_measurement_reflns_used 457
_cell_measurement_temperature 173(2)
_cell_measurement_theta_max 27.48
_cell_measurement_theta_min 2.17
_cell_volume 1568.9(7)
_computing_cell_refinement 'CrystalClear (Rigaku Inc., 2008)'
_computing_data_collection 'CrystalClear (Rigaku Inc., 2008)'
_computing_data_reduction 'CrystalClear (Rigaku Inc., 2008)'
_computing_molecular_graphics 'XP in Siemens SHELXTL (Sheldrick, 1994)'
_computing_publication_material 'SHELX97 (Sheldrick, 1997)'
_computing_structure_refinement 'SHELXL-97 (Sheldrick, 1997)'
_computing_structure_solution 'SHELXS-97 (Sheldrick, 1990)'
_diffrn_ambient_temperature 173(2)
_diffrn_measured_fraction_theta_full 0.994
_diffrn_measured_fraction_theta_max 0.994
_diffrn_measurement_device_type 'Saturn724+ CCD'
_diffrn_measurement_method '\w scans at fixed \c = 45\%'
_diffrn_radiation_monochromator graphite
_diffrn_radiation_source 'sealed tube'
_diffrn_radiation_type MoK\a
_diffrn_radiation_wavelength 0.71073
_diffrn_reflns_av_R_equivalents 0.0397
_diffrn_reflns_av_sigmaI/netI 0.0443
_diffrn_reflns_limit_h_max 13
_diffrn_reflns_limit_h_min -13
_diffrn_reflns_limit_k_max 15
_diffrn_reflns_limit_k_min -16
_diffrn_reflns_limit_l_max 16
_diffrn_reflns_limit_l_min -16
_diffrn_reflns_number 19363
_diffrn_reflns_theta_full 27.48
_diffrn_reflns_theta_max 27.48
_diffrn_reflns_theta_min 2.63
_exptl_absorpt_coefficient_mu 3.904
_exptl_absorpt_correction_T_max 0.6734
_exptl_absorpt_correction_T_min 0.5921
_exptl_absorpt_correction_type numerical
_exptl_absorpt_process_details 'CrystalClear (Rigaku Inc., 2008)'
_exptl_crystal_colour colorless
_exptl_crystal_density_diffrn 1.671
_exptl_crystal_density_method 'not measured'
_exptl_crystal_description block
_exptl_crystal_F_000 788
_exptl_crystal_size_max 0.15
_exptl_crystal_size_mid 0.13
_exptl_crystal_size_min 0.11
_refine_diff_density_max 0.815
_refine_diff_density_min -0.455
_refine_diff_density_rms 0.087
_refine_ls_extinction_method none
_refine_ls_goodness_of_fit_ref 1.144
_refine_ls_hydrogen_treatment constr
_refine_ls_matrix_type full
_refine_ls_number_parameters 397
_refine_ls_number_reflns 7157
_refine_ls_number_restraints 0
_refine_ls_restrained_S_all 1.144
_refine_ls_R_factor_all 0.0672
_refine_ls_R_factor_gt 0.0551
_refine_ls_shift/su_max 0.001
_refine_ls_shift/su_mean 0.000
_refine_ls_structure_factor_coef Fsqd
_refine_ls_weighting_details 'calc w=1/[\s^2^(Fo^2^)+(0.0340P)^2^+1.8212P] where P=(Fo^2^+2Fc^2^)/3'
_refine_ls_weighting_scheme calc
_refine_ls_wR_factor_gt 0.1062
_refine_ls_wR_factor_ref 0.1118
_reflns_number_gt 6141
_reflns_number_total 7157
_reflns_threshold_expression >2sigma(I)
_cod_data_source_file ol901840c_si_004.cif
_cod_data_source_block sa235
_cod_original_cell_volume 1568.9(6)
_cod_original_sg_symbol_H-M P-1
_cod_database_code 1504174

loop_
_symmetry_equiv_pos_as_xyz
'x, y, z'
'-x, -y, -z'

loop_
_atom_site_label
_atom_site_type_symbol
_atom_site_fract_x
_atom_site_fract_y
_atom_site_fract_z
_atom_site_U_iso_or_equiv
_atom_site_adp_type
_atom_site_occupancy
_atom_site_symmetry_multiplicity
_atom_site_calc_flag
_atom_site_refinement_flags
Br1 Br 0.86042(5) -0.69539(4) 1.04254(4) 0.05654(15) Uani 1 1 d .
Br2 Br 0.95981(4) -0.76270(3) 0.38696(3) 0.04319(12) Uani 1 1 d .
Br3 Br 0.43743(5) 0.69452(3) 0.31882(4) 0.04959(13) Uani 1 1 d .
O1 O 0.7153(3) -0.1097(2) 1.04440(19) 0.0421(7) Uani 1 1 d .
O2 O 0.6930(2) -0.17424(19) 0.67345(17) 0.0290(5) Uani 1 1 d .
O3 O 0.7247(3) -0.1816(2) 0.35184(18) 0.0380(6) Uani 1 1 d .
O4 O 0.6254(3) 0.10749(19) 0.37110(17) 0.0306(5) Uani 1 1 d .
N1 N 0.5792(3) 0.1686(3) 0.9879(2) 0.0391(8) Uani 1 1 d .
N2 N 0.7414(3) -0.1970(2) 0.8961(2) 0.0317(7) Uani 1 1 d .
H2 H 0.7306 -0.1851 0.8271 0.038 Uiso 1 1 d R
N3 N 0.6780(3) -0.0985(2) 0.5003(2) 0.0258(6) Uani 1 1 d .
H3 H 0.6677 -0.0354 0.4581 0.031 Uiso 1 1 d R
N4 N 0.7351(3) -0.2939(2) 0.5089(2) 0.0296(6) Uani 1 1 d .
H4 H 0.7326 -0.2762 0.5734 0.036 Uiso 1 1 d R
N5 N 0.5855(3) 0.2187(2) 0.2112(2) 0.0294(6) Uani 1 1 d .
H5 H 0.5753 0.2075 0.1459 0.035 Uiso 1 1 d R
N6 N 0.6443(3) 0.0282(2) 0.2202(2) 0.0308(7) Uani 1 1 d .
H6B H 0.6567 0.0271 0.1519 0.037 Uiso 1 1 d R
H6A H 0.6764 -0.0377 0.2582 0.037 Uiso 1 1 d R
C1 C 0.7747(3) 0.0250(3) 0.8004(3) 0.0259(7) Uani 1 1 d .
C2 C 0.8965(4) 0.0367(3) 0.8562(3) 0.0379(9) Uani 1 1 d .
H2A H 0.9560 -0.0388 0.8830 0.045 Uiso 1 1 calc R
H2B H 0.8653 0.0779 0.9175 0.045 Uiso 1 1 calc R
C3 C 0.9783(5) 0.0992(4) 0.7819(4) 0.0546(12) Uani 1 1 d .
H3A H 0.9263 0.1794 0.7674 0.065 Uiso 1 1 calc R
H3B H 1.0650 0.0939 0.8164 0.065 Uiso 1 1 calc R
C4 C 1.0064(4) 0.0501(4) 0.6809(4) 0.0499(11) Uani 1 1 d .
H4A H 1.0607 -0.0295 0.6956 0.060 Uiso 1 1 calc R
H4B H 1.0605 0.0903 0.6346 0.060 Uiso 1 1 calc R
C5 C 0.8759(4) 0.0580(3) 0.6245(3) 0.0345(8) Uani 1 1 d .
H5A H 0.8410 0.1343 0.5856 0.041 Uiso 1 1 calc R
H5B H 0.8969 0.0044 0.5718 0.041 Uiso 1 1 calc R
C6 C 0.7654(3) 0.0342(3) 0.6962(3) 0.0249(7) Uani 1 1 d .
C7 C 0.6629(4) 0.0038(3) 0.8743(3) 0.0275(7) Uani 1 1 d .
H7A H 0.5853 0.0014 0.8306 0.033 Uiso 1 1 calc R
C8 C 0.6149(4) 0.0964(3) 0.9383(3) 0.0310(8) Uani 1 1 d .
C9 C 0.7099(4) -0.1073(3) 0.9494(3) 0.0295(7) Uani 1 1 d .
C10 C 0.7754(4) -0.3117(3) 0.9373(3) 0.0317(8) Uani 1 1 d .
C11 C 0.8411(4) -0.3886(3) 0.8696(3) 0.0336(8) Uani 1 1 d .
H11A H 0.8674 -0.3623 0.8014 0.040 Uiso 1 1 calc R
C12 C 0.8686(4) -0.5029(3) 0.9004(3) 0.0394(9) Uani 1 1 d .
H12A H 0.9134 -0.5551 0.8541 0.047 Uiso 1 1 calc R
C13 C 0.8294(4) -0.5393(3) 1.0002(3) 0.0384(9) Uani 1 1 d .
C14 C 0.7661(4) -0.4646(3) 1.0684(3) 0.0371(9) Uani 1 1 d .
H14A H 0.7407 -0.4915 1.1366 0.045 Uiso 1 1 calc R
C15 C 0.7391(4) -0.3498(3) 1.0379(3) 0.0332(8) Uani 1 1 d .
H15A H 0.6964 -0.2981 1.0853 0.040 Uiso 1 1 calc R
C16 C 0.6448(3) 0.0257(3) 0.6360(3) 0.0257(7) Uani 1 1 d .
H16A H 0.6275 0.0812 0.5716 0.031 Uiso 1 1 calc R
H16B H 0.5627 0.0425 0.6806 0.031 Uiso 1 1 calc R
C17 C 0.6739(3) -0.0920(3) 0.6055(3) 0.0249(7) Uani 1 1 d .
C18 C 0.7137(3) -0.1941(3) 0.4476(3) 0.0266(7) Uani 1 1 d .
C19 C 0.7860(3) -0.4004(3) 0.4762(3) 0.0269(7) Uani 1 1 d .
C20 C 0.8228(4) -0.4176(3) 0.3727(3) 0.0328(8) Uani 1 1 d .
H20A H 0.8120 -0.3554 0.3194 0.039 Uiso 1 1 calc R
C21 C 0.8756(4) -0.5263(3) 0.3475(3) 0.0323(8) Uani 1 1 d .
H21A H 0.9002 -0.5384 0.2768 0.039 Uiso 1 1 calc R
C22 C 0.8918(4) -0.6160(3) 0.4252(3) 0.0323(8) Uani 1 1 d .
C23 C 0.8556(4) -0.6005(3) 0.5283(3) 0.0349(8) Uani 1 1 d .
H23A H 0.8667 -0.6631 0.5813 0.042 Uiso 1 1 calc R
C24 C 0.8029(4) -0.4929(3) 0.5534(3) 0.0319(8) Uani 1 1 d .
H24A H 0.7779 -0.4817 0.6243 0.038 Uiso 1 1 calc R
C25 C 0.4834(4) 0.5444(3) 0.2873(3) 0.0331(8) Uani 1 1 d .
C26 C 0.4523(4) 0.5249(3) 0.1883(3) 0.0351(8) Uani 1 1 d .
H26A H 0.4082 0.5854 0.1367 0.042 Uiso 1 1 calc R
C27 C 0.4865(4) 0.4159(3) 0.1661(3) 0.0325(8) Uani 1 1 d .
H27A H 0.4663 0.4013 0.0984 0.039 Uiso 1 1 calc R
C28 C 0.5507(3) 0.3264(3) 0.2419(3) 0.0264(7) Uani 1 1 d .
C29 C 0.5796(4) 0.3479(3) 0.3410(3) 0.0295(7) Uani 1 1 d .
H29A H 0.6216 0.2876 0.3935 0.035 Uiso 1 1 calc R
C30 C 0.5469(4) 0.4575(3) 0.3632(3) 0.0334(8) Uani 1 1 d .
H30A H 0.5682 0.4727 0.4304 0.040 Uiso 1 1 calc R
C31 C 0.6201(3) 0.1175(3) 0.2738(3) 0.0264(7) Uani 1 1 d .

loop_
_atom_site_aniso_label
_atom_site_aniso_U_11
_atom_site_aniso_U_22
_atom_site_aniso_U_33
_atom_site_aniso_U_23
_atom_site_aniso_U_13
_atom_site_aniso_U_12
Br1 0.0549(3) 0.0316(2) 0.0815(4) 0.0069(2) -0.0071(2) -0.0156(2)
Br2 0.0442(2) 0.02434(19) 0.0578(3) -0.00884(17) 0.00657(19) -0.00403(17)
Br3 0.0577(3) 0.0238(2) 0.0640(3) -0.01233(18) 0.0038(2) -0.00423(18)
O1 0.070(2) 0.0342(14) 0.0238(13) -0.0030(11) -0.0053(13) -0.0175(14)
O2 0.0392(14) 0.0258(12) 0.0215(12) -0.0012(9) 0.0002(10) -0.0098(11)
O3 0.0672(19) 0.0232(12) 0.0229(13) -0.0035(10) 0.0020(12) -0.0121(13)
O4 0.0446(15) 0.0238(12) 0.0213(12) -0.0017(9) 0.0002(10) -0.0074(11)
N1 0.047(2) 0.0369(18) 0.0278(16) -0.0068(14) -0.0015(14) -0.0022(15)
N2 0.0422(18) 0.0285(15) 0.0235(15) -0.0040(12) -0.0012(13) -0.0088(14)
N3 0.0339(16) 0.0207(13) 0.0220(14) -0.0012(11) -0.0008(12) -0.0071(12)
N4 0.0451(18) 0.0225(14) 0.0223(14) -0.0044(11) -0.0006(12) -0.0104(13)
N5 0.0446(18) 0.0248(14) 0.0194(14) -0.0026(11) -0.0020(12) -0.0113(13)
N6 0.0448(18) 0.0250(14) 0.0217(14) -0.0041(11) -0.0009(13) -0.0083(13)
C1 0.0256(17) 0.0193(15) 0.0349(19) -0.0077(13) 0.0010(14) -0.0080(13)
C2 0.032(2) 0.043(2) 0.042(2) -0.0146(17) -0.0040(16) -0.0101(17)
C3 0.043(2) 0.057(3) 0.075(3) -0.025(2) 0.006(2) -0.024(2)
C4 0.039(2) 0.060(3) 0.058(3) -0.015(2) 0.011(2) -0.025(2)
C5 0.039(2) 0.0281(18) 0.037(2) -0.0074(15) 0.0102(16) -0.0109(16)
C6 0.0294(17) 0.0146(14) 0.0302(18) -0.0058(12) 0.0027(14) -0.0045(13)
C7 0.0333(18) 0.0282(17) 0.0219(16) -0.0045(13) -0.0019(14) -0.0097(15)
C8 0.0330(19) 0.036(2) 0.0212(17) -0.0008(14) -0.0024(14) -0.0060(16)
C9 0.0363(19) 0.0305(18) 0.0230(17) -0.0055(14) -0.0022(14) -0.0107(16)
C10 0.0329(19) 0.0303(18) 0.0313(19) -0.0029(14) -0.0028(15) -0.0086(15)
C11 0.035(2) 0.0343(19) 0.0308(19) -0.0030(15) 0.0008(15) -0.0087(16)
C12 0.035(2) 0.034(2) 0.049(2) -0.0090(17) 0.0021(18) -0.0090(17)
C13 0.032(2) 0.0277(19) 0.056(3) 0.0030(17) -0.0089(18) -0.0124(16)
C14 0.038(2) 0.039(2) 0.033(2) 0.0045(16) -0.0034(16) -0.0131(18)
C15 0.037(2) 0.0329(19) 0.0301(19) 0.0000(15) -0.0030(15) -0.0115(16)
C16 0.0319(18) 0.0237(16) 0.0190(15) -0.0030(12) 0.0012(13) -0.0042(14)
C17 0.0218(16) 0.0272(17) 0.0245(16) -0.0026(13) -0.0009(13) -0.0056(13)
C18 0.0313(18) 0.0227(16) 0.0269(17) -0.0036(13) -0.0016(14) -0.0090(14)
C19 0.0294(18) 0.0236(16) 0.0284(17) -0.0041(13) -0.0035(14) -0.0079(14)
C20 0.039(2) 0.0243(17) 0.0336(19) -0.0039(14) 0.0005(16) -0.0078(16)
C21 0.036(2) 0.0281(18) 0.0326(19) -0.0069(14) 0.0026(15) -0.0074(16)
C22 0.0292(18) 0.0254(17) 0.043(2) -0.0075(15) -0.0007(16) -0.0074(15)
C23 0.042(2) 0.0242(17) 0.038(2) 0.0018(15) -0.0029(17) -0.0106(16)
C24 0.042(2) 0.0285(18) 0.0260(18) -0.0016(14) -0.0015(15) -0.0126(16)
C25 0.0299(18) 0.0239(17) 0.045(2) -0.0077(15) 0.0030(16) -0.0061(15)
C26 0.035(2) 0.0282(18) 0.040(2) 0.0029(15) -0.0075(16) -0.0084(16)
C27 0.040(2) 0.0308(18) 0.0282(18) 0.0007(14) -0.0069(15) -0.0136(16)
C28 0.0279(17) 0.0249(16) 0.0270(17) -0.0046(13) 0.0011(14) -0.0081(14)
C29 0.0348(19) 0.0243(17) 0.0273(18) -0.0029(13) -0.0011(15) -0.0054(15)
C30 0.037(2) 0.0297(18) 0.034(2) -0.0105(15) 0.0007(16) -0.0077(16)
C31 0.0283(17) 0.0278(17) 0.0244(17) -0.0035(13) 0.0024(13) -0.0101(14)

loop_
_atom_type_symbol
_atom_type_description
_atom_type_scat_dispersion_real
_atom_type_scat_dispersion_imag
_atom_type_scat_source
C C 0.0033 0.0016 'International Tables Vol C Tables 4.2.6.8 and 6.1.1.4'
H H 0.0000 0.0000 'International Tables Vol C Tables 4.2.6.8 and 6.1.1.4'
N N 0.0061 0.0033 'International Tables Vol C Tables 4.2.6.8 and 6.1.1.4'
O O 0.0106 0.0060 'International Tables Vol C Tables 4.2.6.8 and 6.1.1.4'
Br Br -0.2901 2.4595 'International Tables Vol C Tables 4.2.6.8 and 6.1.1.4'

loop_
_geom_angle_atom_site_label_1
_geom_angle_atom_site_label_2
_geom_angle_atom_site_label_3
_geom_angle
C9 N2 C10 128.3(3)
C9 N2 H2 118.1
C10 N2 H2 113.1
C17 N3 C18 129.1(3)
C17 N3 H3 116.7
C18 N3 H3 113.7
C18 N4 C19 126.7(3)
C18 N4 H4 103.3
C19 N4 H4 127.8
C31 N5 C28 128.5(3)
C31 N5 H5 108.8
C28 N5 H5 122.2
C31 N6 H6B 127.5
C31 N6 H6A 115.6
H6B N6 H6A 113.9
C6 C1 C2 122.7(3)
C6 C1 C7 123.0(3)
C2 C1 C7 114.3(3)
C1 C2 C3 111.6(3)
C1 C2 H2A 109.3
C3 C2 H2A 109.3
C1 C2 H2B 109.3
C3 C2 H2B 109.3
H2A C2 H2B 108.0
C4 C3 C2 110.3(4)
C4 C3 H3A 109.6
C2 C3 H3A 109.6
C4 C3 H3B 109.6
C2 C3 H3B 109.6
H3A C3 H3B 108.1
C3 C4 C5 111.4(4)
C3 C4 H4A 109.4
C5 C4 H4A 109.4
C3 C4 H4B 109.4
C5 C4 H4B 109.4
H4A C4 H4B 108.0
C6 C5 C4 114.5(3)
C6 C5 H5A 108.6
C4 C5 H5A 108.6
C6 C5 H5B 108.6
C4 C5 H5B 108.6
H5A C5 H5B 107.6
C1 C6 C5 122.0(3)
C1 C6 C16 125.0(3)
C5 C6 C16 113.0(3)
C8 C7 C1 109.4(3)
C8 C7 C9 108.5(3)
C1 C7 C9 113.1(3)
C8 C7 H7A 108.6
C1 C7 H7A 108.6
C9 C7 H7A 108.6
N1 C8 C7 179.1(4)
O1 C9 N2 126.0(3)
O1 C9 C7 122.2(3)
N2 C9 C7 111.7(3)
C15 C10 C11 119.8(3)
C15 C10 N2 123.1(3)
C11 C10 N2 116.9(3)
C12 C11 C10 120.9(4)
C12 C11 H11A 119.6
C10 C11 H11A 119.6
C13 C12 C11 118.6(4)
C13 C12 H12A 120.7
C11 C12 H12A 120.7
C14 C13 C12 121.2(4)
C14 C13 Br1 119.4(3)
C12 C13 Br1 119.4(3)
C13 C14 C15 120.3(4)
C13 C14 H14A 119.8
C15 C14 H14A 119.8
C10 C15 C14 119.2(4)
C10 C15 H15A 120.4
C14 C15 H15A 120.4
C6 C16 C17 109.7(3)
C6 C16 H16A 109.7
C17 C16 H16A 109.7
C6 C16 H16B 109.7
C17 C16 H16B 109.7
H16A C16 H16B 108.2
O2 C17 N3 123.6(3)
O2 C17 C16 121.0(3)
N3 C17 C16 115.4(3)
O3 C18 N4 125.1(3)
O3 C18 N3 118.5(3)
N4 C18 N3 116.3(3)
C20 C19 C24 119.2(3)
C20 C19 N4 123.5(3)
C24 C19 N4 117.2(3)
C19 C20 C21 119.8(3)
C19 C20 H20A 120.1
C21 C20 H20A 120.1
C22 C21 C20 119.8(3)
C22 C21 H21A 120.1
C20 C21 H21A 120.1
C21 C22 C23 121.1(3)
C21 C22 Br2 118.5(3)
C23 C22 Br2 120.4(3)
C24 C23 C22 119.2(3)
C24 C23 H23A 120.4
C22 C23 H23A 120.4
C23 C24 C19 120.8(3)
C23 C24 H24A 119.6
C19 C24 H24A 119.6
C30 C25 C26 121.4(3)
C30 C25 Br3 119.5(3)
C26 C25 Br3 119.1(3)
C27 C26 C25 118.6(3)
C27 C26 H26A 120.7
C25 C26 H26A 120.7
C26 C27 C28 121.0(3)
C26 C27 H27A 119.5
C28 C27 H27A 119.5
C29 C28 C27 119.4(3)
C29 C28 N5 123.6(3)
C27 C28 N5 117.0(3)
C30 C29 C28 119.8(3)
C30 C29 H29A 120.1
C28 C29 H29A 120.1
C25 C30 C29 119.7(3)
C25 C30 H30A 120.1
C29 C30 H30A 120.1
O4 C31 N6 122.2(3)
O4 C31 N5 123.5(3)
N6 C31 N5 114.2(3)

loop_
_geom_bond_atom_site_label_1
_geom_bond_atom_site_label_2
_geom_bond_distance
Br1 C13 1.901(4)
Br2 C22 1.896(4)
Br3 C25 1.903(4)
O1 C9 1.213(4)
O2 C17 1.231(4)
O3 C18 1.218(4)
O4 C31 1.234(4)
N1 C8 1.143(5)
N2 C9 1.348(4)
N2 C10 1.413(4)
N2 H2 0.8800
N3 C17 1.356(4)
N3 C18 1.406(4)
N3 H3 0.8800
N4 C18 1.351(4)
N4 C19 1.403(4)
N4 H4 0.8801
N5 C31 1.367(4)
N5 C28 1.402(4)
N5 H5 0.8800
N6 C31 1.350(4)
N6 H6B 0.8800
N6 H6A 0.8801
C1 C6 1.325(5)
C1 C2 1.516(5)
C1 C7 1.527(5)
C2 C3 1.538(6)
C2 H2A 0.9900
C2 H2B 0.9900
C3 C4 1.488(6)
C3 H3A 0.9900
C3 H3B 0.9900
C4 C5 1.517(6)
C4 H4A 0.9900
C4 H4B 0.9900
C5 C6 1.511(5)
C5 H5A 0.9900
C5 H5B 0.9900
C6 C16 1.520(5)
C7 C8 1.470(5)
C7 C9 1.544(5)
C7 H7A 1.0000
C10 C15 1.389(5)
C10 C11 1.394(5)
C11 C12 1.386(5)
C11 H11A 0.9500
C12 C13 1.385(6)
C12 H12A 0.9500
C13 C14 1.374(6)
C14 C15 1.393(5)
C14 H14A 0.9500
C15 H15A 0.9500
C16 C17 1.524(4)
C16 H16A 0.9900
C16 H16B 0.9900
C19 C20 1.391(5)
C19 C24 1.394(5)
C20 C21 1.393(5)
C20 H20A 0.9500
C21 C22 1.375(5)
C21 H21A 0.9500
C22 C23 1.381(5)
C23 C24 1.380(5)
C23 H23A 0.9500
C24 H24A 0.9500
C25 C30 1.380(5)
C25 C26 1.385(5)
C26 C27 1.378(5)
C26 H26A 0.9500
C27 C28 1.399(5)
C27 H27A 0.9500
C28 C29 1.388(5)
C29 C30 1.386(5)
C29 H29A 0.9500
C30 H30A 0.9500

loop_
_geom_hbond_atom_site_label_D
_geom_hbond_atom_site_label_H
_geom_hbond_atom_site_label_A
_geom_hbond_distance_DH
_geom_hbond_distance_HA
_geom_hbond_distance_DA
_geom_hbond_angle_DHA
_geom_hbond_site_symmetry_A
N2 H2 O2 0.88 1.99 2.866(4) 172.2 .
N3 H3 O4 0.88 1.92 2.800(4) 173.8 .
N4 H4 O2 0.88 1.88 2.698(4) 153.4 .
N5 H5 N1 0.88 2.13 3.009(4) 172.2 1_554
N6 H6B O1 0.88 2.28 2.963(4) 134.8 1_554
N6 H6B N1 0.88 2.55 3.228(4) 135.0 1_554
N6 H6A O3 0.88 1.97 2.848(4) 172.5 .
